data_7707930
loop_
_publ_author_name
'Saura-M\'uzquiz, Matilde'
'Mullens, Bryce G.'
'Maynard-Casely, Helen E'
'Kennedy, Brendan J.'

_publ_section_title
;
 Neutron diffraction study of the monoclinic - tetragonal&#x00A0;phase
 transition in NdNbO<sub>4</sub> and NdTaO<sub>4</sub>.
;
_journal_issue 33
_journal_name_full 'Dalton transactions (Cambridge, England : 2003)'
_journal_page_first 11485
_journal_page_last 11497
_journal_paper_doi 10.1039/d1dt01981c
_journal_volume 50
_journal_year 2021
_chemical_formula_sum 'Nd O4 Ta'
_chemical_formula_weight 389.18
_space_group_IT_number 88
_space_group_name_Hall '-I 4ad'
_space_group_name_H-M_alt 'I 41/a :2'
_symmetry_cell_setting tetragonal
_symmetry_space_group_name_H-M 'I 41/a :2'
_audit_creation_date 2021-05-28T16:22
_audit_creation_method 'from EXP file using GSAS2CIF'
_audit_update_record ' 2021-05-28T16:22  Initial CIF as created by GSAS2CIF'
_cell_angle_alpha 90.0
_cell_angle_beta 90.0
_cell_angle_gamma 90.0
_cell_formula_units_Z 4
_cell_length_a 5.36222(28)
_cell_length_b 5.36222
_cell_length_c 11.5249(7)
_cell_volume 331.38(3)
_computing_structure_refinement GSAS
_diffrn_radiation_probe neutron
_diffrn_radiation_wavelength 1.5393
_exptl_absorpt_correction_T_max 1.00000
_exptl_absorpt_correction_T_min 1.00000
_exptl_absorpt_process_details
;   GSAS Absorption/surface roughness correction: function number 0
 No correction is applied.
;
_pd_block_id 2021-05-28T16:22|NDTAO4_1500|BJK|wombat
_pd_calc_method 'Rietveld Refinement'
_pd_instr_location ' ?'
_pd_meas_2theta_range_inc 0.0625
_pd_meas_2theta_range_max 132.4383
_pd_meas_2theta_range_min 19.5008
_pd_meas_number_of_points 1808
_pd_phase_name Tetragonal
_pd_proc_2theta_range_inc 0.0625
_pd_proc_2theta_range_max 132.2887
_pd_proc_2theta_range_min 19.3512
_pd_proc_info_datetime 2021-05-28T16:22:12
_pd_proc_info_excluded_regions ' ?'
_pd_proc_ls_background_function
;   GSAS Background function number 1 with 10 terms.
 Shifted Chebyshev function of 1st kind
      1:    682.842     2:    87.8186     3:   -5.02980     4:    17.4226    
      5:    5.66349     6:   -5.53821     7:    2.28676     8:   -3.30712    
      9:    6.15561    10:    8.33493    
;
_pd_proc_ls_peak_cutoff 0.00100
_pd_proc_ls_profile_function
;
 CW Profile function number 4 with  17 terms
 Pseudovoigt profile coefficients as parameterized in
 P. Thompson, D.E. Cox & J.B. Hastings (1987). J. Appl. Cryst.,20,79-83.
 Asymmetry correction of L.W. Finger, D.E. Cox & A. P. Jephcoat (1994).
 J. Appl. Cryst.,27,892-900.
 Microstrain broadening by P.W. Stephens,  (1999). J. Appl. Cryst.,32,281-289.
 #1(GU)   =  977.910 #2(GV)   = ******** #3(GW)   =  475.867
 #4(GP)   =    0.000 #5(LX)   =   12.078 #6(ptec) =     0.00
 #7(trns) =     0.00 #8(shft) =   0.0000 #9(sfec) =     0.00
 #10(S/L) =   0.0500 #11(H/L) =   0.0500 #12(eta) =   0.0000
 #13(S400 ) =  0.0E+00 #14(S004 ) =  0.0E+00 #15(S220 ) =  0.0E+00
 #16(S202 ) =  0.0E+00 #17(S310 ) =  0.0E+00
 Peak tails are ignored  where the intensity is below 0.0010 times the peak
   Aniso. broadening axis   0.0   0.0   1.0
;
_pd_proc_ls_prof_R_factor 0.0307
_pd_proc_ls_prof_wR_expected 0.0356
_pd_proc_ls_prof_wR_factor 0.0385
_pd_proc_number_of_points 1808
_pd_spec_mounting ' ?'
_refine_ls_goodness_of_fit_all 1.09
_refine_ls_matrix_type full
_refine_ls_number_parameters 24
_refine_ls_number_restraints 0
_refine_ls_R_Fsqd_factor 0.10643
_refine_ls_shift/su_max 0.03
_refine_ls_shift/su_mean 0.01
_reflns_d_resolution_high 0.848
_reflns_d_resolution_low 3.167
_reflns_limit_h_max 6
_reflns_limit_h_min 0
_reflns_limit_k_max 6
_reflns_limit_k_min 0
_reflns_limit_l_max 14
_reflns_limit_l_min 0
_reflns_number_total 143
_cod_data_source_file d1dt01981c5.cif
_cod_data_source_block NDTAO4_1500_publ
_cod_depositor_comments
;
The following automatic conversions were performed:

data item '_geom_angle_publ_flag' value 'N' was changed to 'n' in
accordance with the
/home/data/users/saulius/crontab/automatic-downloads/rss-feeds/RSC/lib/dictionaries/cif_core.dic
dictionary named 'cif_core.dic' version 2.4.2 last updated on
2011-04-26 (37 times).

data item '_geom_bond_publ_flag' value 'N' was changed to 'n' in
accordance with the
/home/data/users/saulius/crontab/automatic-downloads/rss-feeds/RSC/lib/dictionaries/cif_core.dic
dictionary named 'cif_core.dic' version 2.4.2 last updated on
2011-04-26 (44 times).

Automatic conversion script
Id: cif_fix_values 7556 2019-12-06 15:28:31Z antanas 

 Adding full bibliography for 7707929--7707932.cif.
;
_cod_original_cell_volume 331.38(5)
_cod_original_sg_symbol_H-M 'I 41/a'
_cod_database_code 7707930
_gsas_exptl_extinct_corr_t_min 1.00000
_gsas_exptl_extinct_corr_t_max 1.00000

loop_
_symmetry_equiv_pos_site_id
_symmetry_equiv_pos_as_xyz
1 +x,+y,+z
2 -y+3/4,+x+1/4,+z+1/4
3 -x+1/2,-y,+z+1/2
4 +y+3/4,-x+3/4,+z+3/4
-1 -x,-y,-z
-2 +y+1/4,-x+3/4,-z+3/4
-3 +x+1/2,+y,-z+1/2
-4 -y+1/4,+x+1/4,-z+1/4
101 +x+1/2,+y+1/2,+z+1/2
102 -y+1/4,+x+3/4,+z+3/4
103 -x,-y+1/2,+z
104 +y+1/4,-x+1/4,+z+1/4
-101 -x+1/2,-y+1/2,-z+1/2
-102 +y+3/4,-x+1/4,-z+1/4
-103 +x,+y+1/2,-z
-104 -y+3/4,+x+3/4,-z+3/4

loop_
_atom_site_type_symbol
_atom_site_label
_atom_site_fract_x
_atom_site_fract_y
_atom_site_fract_z
_atom_site_occupancy
_atom_site_thermal_displace_type
_atom_site_U_iso_or_equiv
_atom_site_symmetry_multiplicity
Ta Ta1 0.0 0.25 0.125 1.0 Uiso 0.0434(13) 4
Nd Nd1 0.0 0.25 0.625 1.0 Uiso 0.0310(9) 4
O- O1 0.1652(4) -0.0009(6) 0.21160(20) 1.0 Uiso 0.0575(9) 16

loop_
_atom_type_symbol
_atom_type_number_in_cell
_atom_type_scat_length_neutron
_atom_type_scat_source
Ta 4.0 0.6910 International_Tables_Vol_C
Nd 4.0 0.7690 International_Tables_Vol_C
O-2 16.0 0.5803 International_Tables_Vol_C

loop_
_geom_angle_atom_site_label_1
_geom_angle_atom_site_label_2
_geom_angle_atom_site_label_3
_geom_angle
_geom_angle_site_symmetry_1
_geom_angle_site_symmetry_2
_geom_angle_site_symmetry_3
_geom_angle_publ_flag
O1 Ta1 O1 106.10(7) 1_555 . -4_555 n
O1 Ta1 O1 116.44(15) 1_555 . 103_343 n
O1 Ta1 O1 106.10(7) 1_555 . -102_444 n
O1 Ta1 O1 106.10(7) -4_555 . 103_343 n
O1 Ta1 O1 116.44(15) -4_555 . -102_444 n
O1 Ta1 O1 106.10(7) 103_343 . -102_444 n
O1 Nd1 O1 154.33(9) 2_455 . 3_555 n
O1 Nd1 O1 125.44(8) 2_455 . -1_556 n
O1 Nd1 O1 73.84(11) 2_455 . -2_555 n
O1 Nd1 O1 73.69(6) 2_455 . 101_455 n
O1 Nd1 O1 80.81(13) 2_455 . 104_333 n
O1 Nd1 O1 125.44(8) 2_455 . -103_445 n
O1 Nd1 O1 69.99(6) 2_455 . -104_445 n
O1 Nd1 O1 69.99(6) 3_555 . -1_556 n
O1 Nd1 O1 99.55(4) 3_555 . -2_555 n
O1 Nd1 O1 131.92(11) 3_555 . 101_455 n
O1 Nd1 O1 73.69(6) 3_555 . 104_333 n
O1 Nd1 O1 73.84(11) 3_555 . -103_445 n
O1 Nd1 O1 99.55(4) 3_555 . -104_445 n
O1 Nd1 O1 154.33(9) -1_556 . -2_555 n
O1 Nd1 O1 73.84(11) -1_556 . 101_455 n
O1 Nd1 O1 125.44(8) -1_556 . 104_333 n
O1 Nd1 O1 80.81(13) -1_556 . -103_445 n
O1 Nd1 O1 73.69(6) -1_556 . -104_445 n
O1 Nd1 O1 99.55(4) -2_555 . 101_455 n
O1 Nd1 O1 69.99(6) -2_555 . 104_333 n
O1 Nd1 O1 73.69(6) -2_555 . -103_445 n
O1 Nd1 O1 131.92(11) -2_555 . -104_445 n
O1 Nd1 O1 154.33(9) 101_455 . 104_333 n
O1 Nd1 O1 69.99(6) 101_455 . -103_445 n
O1 Nd1 O1 99.55(4) 101_455 . -104_445 n
O1 Nd1 O1 125.44(8) 104_333 . -103_445 n
O1 Nd1 O1 73.84(11) 104_333 . -104_445 n
O1 Nd1 O1 154.33(9) -103_445 . -104_445 n
Ta1 O1 Nd1 121.00(11) 1_555 . 3_554 n
Ta1 O1 Nd1 128.10(11) 1_555 . 4_444 n
Nd1 O1 Nd1 106.16(11) 3_554 . 4_444 n

loop_
_geom_bond_atom_site_label_1
_geom_bond_atom_site_label_2
_geom_bond_distance
_geom_bond_site_symmetry_1
_geom_bond_site_symmetry_2
_geom_bond_publ_flag
Ta1 Ta1 3.93572(17) . 2_455 n
Ta1 Ta1 3.93572(17) . 2_555 n
Ta1 Ta1 3.93572(17) . 4_444 n
Ta1 Ta1 3.93572(17) . 4_454 n
Ta1 Nd1 3.93572(17) . 2_454 n
Ta1 Nd1 3.93572(17) . 2_554 n
Ta1 Nd1 3.79166(20) . 3_454 n
Ta1 Nd1 3.79166(20) . 3_464 n
Ta1 Nd1 3.79166(20) . 3_554 n
Ta1 Nd1 3.79166(20) . 3_564 n
Ta1 Nd1 3.93572(17) . 4_444 n
Ta1 Nd1 3.93572(17) . 4_454 n
Ta1 O1 1.8951(26) . 1_555 n
Ta1 O1 2.9289(25) . 4_454 n
Ta1 O1 2.9289(25) . -3_455 n
Ta1 O1 1.8951(26) . -4_555 n
Ta1 O1 2.9289(25) . 102_544 n
Ta1 O1 1.8951(26) . 103_555 n
Ta1 O1 2.9289(25) . -101_444 n
Ta1 O1 1.8951(26) . -102_344 n
Nd1 Ta1 3.93572(17) . 2_455 n
Nd1 Ta1 3.93572(17) . 2_555 n
Nd1 Ta1 3.79166(20) . 3_455 n
Nd1 Ta1 3.79166(20) . 3_465 n
Nd1 Ta1 3.79166(20) . 3_555 n
Nd1 Ta1 3.79166(20) . 3_565 n
Nd1 Ta1 3.93572(17) . 4_445 n
Nd1 Ta1 3.93572(17) . 4_455 n
Nd1 Nd1 3.93572(17) . 2_455 n
Nd1 Nd1 3.93572(17) . 2_555 n
Nd1 Nd1 3.93572(17) . 4_444 n
Nd1 Nd1 3.93572(17) . 4_454 n
Nd1 O1 2.4729(26) . 2_455 n
Nd1 O1 2.4500(25) . 3_555 n
Nd1 O1 2.4729(26) . -1_556 n
Nd1 O1 2.4500(25) . -2_555 n
Nd1 O1 2.4500(25) . 101_455 n
Nd1 O1 2.4729(26) . 104_555 n
Nd1 O1 2.4729(26) . -103_445 n
Nd1 O1 2.4500(25) . -104_334 n
O1 Ta1 1.8951(26) . 1_555 n
O1 Ta1 2.9289(25) . 2_555 n
O1 Nd1 2.4500(25) . 3_554 n
O1 Nd1 2.4729(26) . 4_444 n
